data_7230344
loop_
_publ_author_name
'Zhang, Yingying'
'He, Bairong'
'Liu, Junkai'
'Hu, Shimin'
'Pan, Lingxiang'
'Zhao, Zujin'
'Tang, Ben Zhong'

_publ_section_title
;
 Aggregation-induced emission and the working mechanism of 1-benzoyl and
 1-benzyl pyrene derivatives.
;
_journal_issue 15
_journal_name_full 'Physical chemistry chemical physics : PCCP'
_journal_page_first 9922
_journal_page_last 9929
_journal_paper_doi 10.1039/c8cp00260f
_journal_volume 20
_journal_year 2018
_chemical_formula_moiety 'C23 H13 I O'
_chemical_formula_sum 'C23 H13 I O'
_chemical_formula_weight 432.23
_space_group_IT_number 14
_space_group_name_Hall '-P 2ybc'
_space_group_name_H-M_alt 'P 1 21/c 1'
_symmetry_cell_setting monoclinic
_symmetry_space_group_name_Hall '-P 2ybc'
_symmetry_space_group_name_H-M 'P 1 21/c 1'
_atom_sites_solution_hydrogens geom
_atom_sites_solution_primary direct
_atom_sites_solution_secondary difmap
_audit_creation_method SHELXL-97
_audit_update_record
;
2017-02-16 deposited with the CCDC.
2018-03-22 downloaded from the CCDC.
;
_cell_angle_alpha 90.00
_cell_angle_beta 105.165(2)
_cell_angle_gamma 90.00
_cell_formula_units_Z 4
_cell_length_a 9.8713(5)
_cell_length_b 21.9189(11)
_cell_length_c 8.0295(4)
_cell_measurement_reflns_used 4283
_cell_measurement_temperature 172(2)
_cell_measurement_theta_max 25.28
_cell_measurement_theta_min 3.07
_cell_volume 1676.83(15)
_computing_structure_refinement 'SHELXL-97 (Sheldrick, 2008)'
_computing_structure_solution 'SHELXS-97 (Sheldrick, 2008)'
_diffrn_ambient_temperature 172(2)
_diffrn_measured_fraction_theta_full 0.989
_diffrn_measured_fraction_theta_max 0.989
_diffrn_measurement_device_type 'PHOTON100 CMOS detector'
_diffrn_measurement_method 'omega scan'
_diffrn_radiation_monochromator 'TRIUMPH curved crystal monochromator'
_diffrn_radiation_source 'fine-focus sealed tube'
_diffrn_radiation_type MoK\a
_diffrn_radiation_wavelength 0.71073
_diffrn_reflns_av_R_equivalents 0.0353
_diffrn_reflns_av_sigmaI/netI 0.0411
_diffrn_reflns_limit_h_max 11
_diffrn_reflns_limit_h_min -11
_diffrn_reflns_limit_k_max 26
_diffrn_reflns_limit_k_min -26
_diffrn_reflns_limit_l_max 8
_diffrn_reflns_limit_l_min -9
_diffrn_reflns_number 8283
_diffrn_reflns_theta_full 25.31
_diffrn_reflns_theta_max 25.31
_diffrn_reflns_theta_min 3.22
_exptl_absorpt_coefficient_mu 1.917
_exptl_absorpt_correction_T_max 0.7452
_exptl_absorpt_correction_T_min 0.6884
_exptl_absorpt_correction_type multi-scan
_exptl_absorpt_process_details 'SADABS (Bruker, 2014)'
_exptl_crystal_density_diffrn 1.712
_exptl_crystal_density_method 'not measured'
_exptl_crystal_description block
_exptl_crystal_F_000 848
_exptl_crystal_size_max 0.33
_exptl_crystal_size_mid 0.27
_exptl_crystal_size_min 0.23
_refine_diff_density_max 0.409
_refine_diff_density_min -0.372
_refine_diff_density_rms 0.094
_refine_ls_extinction_method none
_refine_ls_goodness_of_fit_ref 1.021
_refine_ls_hydrogen_treatment constr
_refine_ls_matrix_type full
_refine_ls_number_parameters 226
_refine_ls_number_reflns 3024
_refine_ls_number_restraints 0
_refine_ls_restrained_S_all 1.021
_refine_ls_R_factor_all 0.0503
_refine_ls_R_factor_gt 0.0335
_refine_ls_shift/su_max 0.001
_refine_ls_shift/su_mean 0.000
_refine_ls_structure_factor_coef Fsqd
_refine_ls_weighting_details 'calc w=1/[\s^2^(Fo^2^)+(0.0406P)^2^+0.8630P] where P=(Fo^2^+2Fc^2^)/3'
_refine_ls_weighting_scheme calc
_refine_ls_wR_factor_gt 0.0725
_refine_ls_wR_factor_ref 0.0797
_reflns_number_gt 2421
_reflns_number_total 3024
_reflns_threshold_expression >2sigma(I)
_cod_data_source_file c8cp00260f2.cif
_cod_data_source_block 1
_cod_depositor_comments
;
The following automatic conversions were performed:

'_symmetry_cell_setting' value 'Monoclinic' changed to 'monoclinic'
according to
/home/data/users/saulius/crontab/automatic-downloads/rss-feeds/RSC/lib/dictionaries/cif_core.dic
dictionary named 'cif_core.dic' version 2.4.2 from 2011-04-26.

Automatic conversion script
Id: cif_fix_values 4973 2017-02-22 13:04:09Z antanas 

 Adding full bibliography for 7230343--7230348.cif.
;
_cod_original_sg_symbol_Hall '-P 2ybc  '
_cod_original_sg_symbol_H-M 'P2(1)/c  '
_cod_database_code 7230344

loop_
_symmetry_equiv_pos_as_xyz
'x, y, z'
'-x, y+1/2, -z+1/2'
'-x, -y, -z'
'x, -y-1/2, z-1/2'

loop_
_atom_site_label
_atom_site_type_symbol
_atom_site_fract_x
_atom_site_fract_y
_atom_site_fract_z
_atom_site_U_iso_or_equiv
_atom_site_adp_type
_atom_site_occupancy
_atom_site_symmetry_multiplicity
_atom_site_calc_flag
_atom_site_refinement_flags
C1 C 0.8647(4) 0.58266(16) 0.9334(5) 0.0213(8) Uani 1 1 d .
C2 C 0.8088(4) 0.52229(16) 0.9281(5) 0.0203(8) Uani 1 1 d .
C3 C 0.8235(3) 0.48061(16) 0.7955(5) 0.0195(8) Uani 1 1 d .
C4 C 0.7622(4) 0.42180(16) 0.7905(5) 0.0196(8) Uani 1 1 d .
C5 C 0.6885(4) 0.40702(17) 0.9135(5) 0.0263(9) Uani 1 1 d .
H5 H 0.6461 0.3679 0.9087 0.032 Uiso 1 1 calc R
C6 C 0.6758(4) 0.44687(18) 1.0396(5) 0.0301(9) Uani 1 1 d .
H6 H 0.6262 0.4349 1.1209 0.036 Uiso 1 1 calc R
C7 C 0.7350(4) 0.50506(17) 1.0499(5) 0.0255(9) Uani 1 1 d .
C8 C 0.7231(4) 0.54785(19) 1.1804(5) 0.0336(10) Uani 1 1 d .
H8 H 0.6758 0.5361 1.2643 0.040 Uiso 1 1 calc R
C9 C 0.7776(4) 0.60427(18) 1.1862(5) 0.0330(10) Uani 1 1 d .
H9 H 0.7688 0.6315 1.2749 0.040 Uiso 1 1 calc R
C10 C 0.8485(4) 0.62415(17) 1.0618(5) 0.0249(9) Uani 1 1 d .
C11 C 0.9015(4) 0.68356(18) 1.0613(5) 0.0318(10) Uani 1 1 d .
H11 H 0.8912 0.7117 1.1470 0.038 Uiso 1 1 calc R
C12 C 0.9684(4) 0.70184(19) 0.9387(5) 0.0344(10) Uani 1 1 d .
H12 H 1.0034 0.7423 0.9408 0.041 Uiso 1 1 calc R
C13 C 0.9847(4) 0.66138(17) 0.8125(6) 0.0322(10) Uani 1 1 d .
H13 H 1.0310 0.6743 0.7288 0.039 Uiso 1 1 calc R
C14 C 0.9335(4) 0.60184(17) 0.8076(5) 0.0253(9) Uani 1 1 d .
C15 C 0.9452(4) 0.55940(18) 0.6782(6) 0.0306(9) Uani 1 1 d .
H15 H 0.9908 0.5717 0.5933 0.037 Uiso 1 1 calc R
C16 C 0.8935(4) 0.50215(17) 0.6718(5) 0.0259(9) Uani 1 1 d .
H16 H 0.9040 0.4755 0.5828 0.031 Uiso 1 1 calc R
C17 C 0.7729(4) 0.37407(16) 0.6635(5) 0.0217(8) Uani 1 1 d .
C18 C 0.5306(4) 0.32842(17) 0.5454(5) 0.0239(8) Uani 1 1 d .
C19 C 0.6696(4) 0.32212(16) 0.6374(5) 0.0202(8) Uani 1 1 d .
C20 C 0.7155(4) 0.26472(17) 0.7049(5) 0.0251(8) Uani 1 1 d .
H20 H 0.8107 0.2594 0.7677 0.030 Uiso 1 1 calc R
C21 C 0.6247(5) 0.21559(18) 0.6816(5) 0.0306(9) Uani 1 1 d .
H21 H 0.6571 0.1768 0.7285 0.037 Uiso 1 1 calc R
C22 C 0.4870(5) 0.22328(19) 0.5900(5) 0.0363(10) Uani 1 1 d .
H22 H 0.4241 0.1897 0.5752 0.044 Uiso 1 1 calc R
C23 C 0.4393(4) 0.27890(19) 0.5198(5) 0.0319(10) Uani 1 1 d .
H23 H 0.3447 0.2835 0.4541 0.038 Uiso 1 1 calc R
I1 I 0.45774(3) 0.412520(12) 0.43097(3) 0.03259(11) Uani 1 1 d .
O1 O 0.8629(3) 0.37255(12) 0.5844(4) 0.0318(7) Uani 1 1 d .

loop_
_atom_site_aniso_label
_atom_site_aniso_U_11
_atom_site_aniso_U_22
_atom_site_aniso_U_33
_atom_site_aniso_U_23
_atom_site_aniso_U_13
_atom_site_aniso_U_12
C1 0.0168(17) 0.0192(19) 0.0240(19) 0.0024(16) -0.0020(15) 0.0044(14)
C2 0.0161(17) 0.0224(19) 0.0208(19) 0.0021(16) 0.0020(15) 0.0032(15)
C3 0.0164(17) 0.0205(19) 0.0214(19) 0.0020(15) 0.0047(15) 0.0025(14)
C4 0.0182(17) 0.0215(19) 0.0181(18) -0.0003(15) 0.0032(15) 0.0030(14)
C5 0.028(2) 0.026(2) 0.026(2) -0.0002(18) 0.0092(17) -0.0082(17)
C6 0.037(2) 0.031(2) 0.029(2) 0.0003(18) 0.0189(19) -0.0060(19)
C7 0.0262(19) 0.027(2) 0.023(2) 0.0013(17) 0.0061(16) 0.0044(17)
C8 0.040(2) 0.039(3) 0.024(2) -0.0056(19) 0.0123(19) 0.003(2)
C9 0.040(2) 0.030(2) 0.027(2) -0.0084(18) 0.0050(19) 0.0042(19)
C10 0.0235(19) 0.024(2) 0.023(2) -0.0059(17) -0.0026(16) 0.0050(16)
C11 0.033(2) 0.025(2) 0.031(2) -0.0070(19) -0.0023(19) 0.0061(18)
C12 0.037(2) 0.023(2) 0.036(2) 0.001(2) -0.004(2) -0.0041(18)
C13 0.031(2) 0.026(2) 0.039(2) 0.0055(19) 0.0056(19) -0.0067(18)
C14 0.0199(19) 0.024(2) 0.031(2) 0.0013(17) 0.0042(17) -0.0002(15)
C15 0.029(2) 0.027(2) 0.042(3) 0.0016(19) 0.0221(19) 0.0006(18)
C16 0.031(2) 0.024(2) 0.027(2) -0.0024(17) 0.0168(17) 0.0019(17)
C17 0.0221(19) 0.0203(19) 0.023(2) 0.0028(16) 0.0069(16) 0.0024(15)
C18 0.030(2) 0.0216(19) 0.022(2) -0.0035(16) 0.0091(17) 0.0003(16)
C19 0.024(2) 0.0171(18) 0.0202(19) -0.0034(15) 0.0076(16) -0.0003(15)
C20 0.027(2) 0.021(2) 0.027(2) -0.0004(17) 0.0069(17) 0.0027(16)
C21 0.047(2) 0.020(2) 0.028(2) -0.0007(17) 0.0155(19) 0.0009(18)
C22 0.046(2) 0.029(2) 0.036(3) -0.0076(19) 0.014(2) -0.014(2)
C23 0.025(2) 0.041(3) 0.030(2) -0.007(2) 0.0088(18) -0.0082(18)
I1 0.03214(17) 0.03340(17) 0.03044(17) 0.00489(13) 0.00501(11) 0.01199(12)
O1 0.0363(16) 0.0261(15) 0.0390(17) -0.0091(13) 0.0203(14) -0.0042(12)

loop_
_atom_type_symbol
_atom_type_description
_atom_type_scat_dispersion_real
_atom_type_scat_dispersion_imag
_atom_type_scat_source
C C 0.0033 0.0016 'International Tables Vol C Tables 4.2.6.8 and 6.1.1.4'
H H 0.0000 0.0000 'International Tables Vol C Tables 4.2.6.8 and 6.1.1.4'
O O 0.0106 0.0060 'International Tables Vol C Tables 4.2.6.8 and 6.1.1.4'
I I -0.4742 1.8119 'International Tables Vol C Tables 4.2.6.8 and 6.1.1.4'

loop_
_geom_angle_atom_site_label_1
_geom_angle_atom_site_label_2
_geom_angle_atom_site_label_3
_geom_angle
C10 C1 C14 119.6(3)
C10 C1 C2 120.1(4)
C14 C1 C2 120.3(3)
C7 C2 C1 119.4(3)
C7 C2 C3 120.8(3)
C1 C2 C3 119.8(3)
C4 C3 C16 124.0(3)
C4 C3 C2 118.2(3)
C16 C3 C2 117.7(3)
C5 C4 C3 118.9(3)
C5 C4 C17 117.5(3)
C3 C4 C17 123.6(3)
C6 C5 C4 122.4(3)
C6 C5 H5 118.8
C4 C5 H5 118.8
C5 C6 C7 120.6(4)
C5 C6 H6 119.7
C7 C6 H6 119.7
C6 C7 C2 119.1(4)
C6 C7 C8 121.8(4)
C2 C7 C8 119.1(4)
C9 C8 C7 121.2(4)
C9 C8 H8 119.4
C7 C8 H8 119.4
C8 C9 C10 121.4(4)
C8 C9 H9 119.3
C10 C9 H9 119.3
C11 C10 C1 118.7(4)
C11 C10 C9 122.4(4)
C1 C10 C9 118.9(3)
C12 C11 C10 121.3(4)
C12 C11 H11 119.3
C10 C11 H11 119.3
C11 C12 C13 120.3(4)
C11 C12 H12 119.9
C13 C12 H12 119.9
C12 C13 C14 120.5(4)
C12 C13 H13 119.7
C14 C13 H13 119.7
C13 C14 C1 119.6(4)
C13 C14 C15 122.3(4)
C1 C14 C15 118.1(3)
C16 C15 C14 122.3(4)
C16 C15 H15 118.9
C14 C15 H15 118.9
C15 C16 C3 121.8(4)
C15 C16 H16 119.1
C3 C16 H16 119.1
O1 C17 C4 124.7(3)
O1 C17 C19 117.8(3)
C4 C17 C19 117.5(3)
C19 C18 C23 120.9(3)
C19 C18 I1 119.9(3)
C23 C18 I1 119.0(3)
C18 C19 C20 118.2(3)
C18 C19 C17 122.6(3)
C20 C19 C17 119.2(3)
C21 C20 C19 121.0(3)
C21 C20 H20 119.5
C19 C20 H20 119.5
C22 C21 C20 119.5(4)
C22 C21 H21 120.3
C20 C21 H21 120.3
C23 C22 C21 120.8(4)
C23 C22 H22 119.6
C21 C22 H22 119.6
C22 C23 C18 119.5(4)
C22 C23 H23 120.2
C18 C23 H23 120.2

loop_
_geom_bond_atom_site_label_1
_geom_bond_atom_site_label_2
_geom_bond_distance
C1 C10 1.415(5)
C1 C14 1.421(6)
C1 C2 1.430(5)
C2 C7 1.415(5)
C2 C3 1.439(5)
C3 C4 1.420(5)
C3 C16 1.430(5)
C4 C5 1.409(5)
C4 C17 1.484(5)
C5 C6 1.368(6)
C5 H5 0.9500
C6 C7 1.396(5)
C6 H6 0.9500
C7 C8 1.434(5)
C8 C9 1.345(6)
C8 H8 0.9500
C9 C10 1.429(6)
C9 H9 0.9500
C10 C11 1.404(5)
C11 C12 1.380(6)
C11 H11 0.9500
C12 C13 1.387(6)
C12 H12 0.9500
C13 C14 1.396(5)
C13 H13 0.9500
C14 C15 1.422(6)
C15 C16 1.350(5)
C15 H15 0.9500
C16 H16 0.9500
C17 O1 1.220(4)
C17 C19 1.507(5)
C18 C19 1.384(5)
C18 C23 1.391(5)
C18 I1 2.101(4)
C19 C20 1.398(5)
C20 C21 1.383(5)
C20 H20 0.9500
C21 C22 1.377(6)
C21 H21 0.9500
C22 C23 1.374(6)
C22 H22 0.9500
C23 H23 0.9500
